data_4131476
loop_
_publ_author_name
'Konishi, Akihito'
'Okada, Yui'
'Nakano, Motohiro'
'Sugisaki, Kenji'
'Sato, Kazunobu'
'Takui, Takeji'
'Yasuda, Makoto'

_publ_section_title
;
 Synthesis and Characterization of Dibenzo[a,f]pentalene: Harmonization of
 the Antiaromatic and Singlet Biradical Character.
;
_journal_issue 43
_journal_name_full 'Journal of the American Chemical Society'
_journal_page_first 15284
_journal_page_last 15287
_journal_paper_doi 10.1021/jacs.7b05709
_journal_volume 139
_journal_year 2017
_chemical_formula_moiety 'C50 H62 Li2 O4'
_chemical_formula_sum 'C50 H62 Li2 O4'
_chemical_formula_weight 740.92
_space_group_crystal_system monoclinic
_space_group_IT_number 15
_space_group_name_Hall '-C 2yc'
_space_group_name_H-M_alt 'C 1 2/c 1'
_atom_sites_solution_hydrogens geom
_atom_sites_solution_primary direct
_atom_sites_solution_secondary difmap
_cell_angle_alpha 90.0000
_cell_angle_beta 120.3183(14)
_cell_angle_gamma 90.0000
_cell_formula_units_Z 4
_cell_length_a 24.1978(8)
_cell_length_b 13.0182(4)
_cell_length_c 15.5051(6)
_cell_measurement_reflns_used 17012
_cell_measurement_temperature 123
_cell_measurement_theta_max 68.14
_cell_measurement_theta_min 3.30
_cell_volume 4216.3(3)
_computing_cell_refinement 'RAPID AUTO'
_computing_data_collection 'RAPID AUTO (Rigaku, ????)'
_computing_data_reduction 'RAPID AUTO'
_computing_molecular_graphics 'CrystalStructure 4.2'
_computing_publication_material 'CrystalStructure 4.2 (Rigaku, 2015)'
_computing_structure_refinement 'CRYSTALS (Carruthers, et al., 1999)'
_computing_structure_solution 'SIR92 (Altomare, et al., 1994)'
_diffrn_ambient_temperature 123
_diffrn_detector_area_resol_mean 5.000
_diffrn_measured_fraction_theta_full 0.999
_diffrn_measured_fraction_theta_max 0.999
_diffrn_measurement_device_type 'Rigaku R-AXIS RAPID'
_diffrn_measurement_method \w
_diffrn_radiation_type 'Cu K\a'
_diffrn_radiation_wavelength 1.54187
_diffrn_reflns_av_R_equivalents 0.0781
_diffrn_reflns_limit_h_max 29
_diffrn_reflns_limit_h_min -29
_diffrn_reflns_limit_k_max 15
_diffrn_reflns_limit_k_min -15
_diffrn_reflns_limit_l_max 18
_diffrn_reflns_limit_l_min -18
_diffrn_reflns_number 37761
_diffrn_reflns_theta_full 68.25
_diffrn_reflns_theta_max 68.25
_diffrn_reflns_theta_min 4.001
_diffrn_standards_number 0
_exptl_absorpt_coefficient_mu 0.548
_exptl_absorpt_correction_T_max 0.896
_exptl_absorpt_correction_T_min 0.607
_exptl_absorpt_correction_type multi-scan
_exptl_absorpt_process_details 'ABSCOR (Rigaku, 1995)'
_exptl_crystal_colour yellow
_exptl_crystal_density_diffrn 1.167
_exptl_crystal_density_method 'not measured'
_exptl_crystal_description block
_exptl_crystal_F_000 1600.00
_exptl_crystal_size_max 0.200
_exptl_crystal_size_mid 0.200
_exptl_crystal_size_min 0.200
_refine_diff_density_max 0.376
_refine_diff_density_min -0.278
_refine_ls_extinction_method none
_refine_ls_goodness_of_fit_ref 1.078
_refine_ls_hydrogen_treatment constr
_refine_ls_number_parameters 285
_refine_ls_number_reflns 2074
_refine_ls_R_factor_gt 0.1013
_refine_ls_shift/su_max 0.015
_refine_ls_structure_factor_coef Fsqd
_refine_ls_weighting_details
;
    Chebychev polynomial with 3 parameters (Carruthers & Watkin, 1979)
    15868.0000    22001.8000    6366.7200
;
_refine_ls_weighting_scheme calc
_refine_ls_wR_factor_ref 0.1367
_reflns_number_gt 1624
_reflns_number_total 3868
_reflns_threshold_expression F^2^>2.0\s(F^2^)
_cod_data_source_file ja7b05709_si_003.cif
_cod_data_source_block YO151209
_cod_original_cell_volume 4216.3(2)
_cod_database_code 4131476

loop_
_space_group_symop_id
_space_group_symop_operation_xyz
1 +X,+Y,+Z
2 -X,+Y,1/2-Z
3 1/2+X,1/2+Y,+Z
4 1/2-X,1/2+Y,1/2-Z
5 -X,-Y,-Z
6 +X,-Y,-1/2+Z
7 -1/2-X,-1/2-Y,-Z
8 -1/2+X,-1/2-Y,-1/2+Z

loop_
_atom_site_label
_atom_site_type_symbol
_atom_site_fract_x
_atom_site_fract_y
_atom_site_fract_z
_atom_site_U_iso_or_equiv
_atom_site_adp_type
_atom_site_occupancy
_atom_site_site_symmetry_multiplicity
_atom_site_calc_flag
_atom_site_refinement_flags
O1 O 1.1471(2) 0.2969(4) 0.1910(4) 0.1100(19) Uani 1 8 d .
O2 O 0.9888(2) 0.3105(4) 0.4597(3) 0.1045(18) Uani 1 8 d .
C1 C 1.0642(2) 0.2032(4) 0.3160(4) 0.0610(16) Uani 1 8 d .
C2 C 1.0 0.2400(5) 0.25 0.065(2) Uani 1 4 d .
C3 C 1.0 0.3503(5) 0.25 0.065(2) Uani 1 4 d .
C4 C 1.0635(3) 0.3851(4) 0.3156(4) 0.0665(17) Uani 1 8 d .
C5 C 1.0929(3) 0.4819(4) 0.3458(4) 0.0772(19) Uani 1 8 d .
C6 C 1.1569(3) 0.4916(4) 0.4140(5) 0.0820(19) Uani 1 8 d .
C7 C 1.1948(3) 0.4026(4) 0.4568(4) 0.084(2) Uani 1 8 d .
C8 C 1.1686(3) 0.3059(4) 0.4281(4) 0.0737(19) Uani 1 8 d .
C9 C 1.1027(2) 0.2936(4) 0.3578(4) 0.0638(17) Uani 1 8 d .
C10 C 1.0880(2) 0.0940(4) 0.3387(5) 0.0676(18) Uani 1 8 d .
C11 C 1.0800(2) 0.0287(4) 0.2622(4) 0.0614(16) Uani 1 8 d .
C12 C 1.1031(3) -0.0720(4) 0.2842(5) 0.0754(19) Uani 1 8 d .
C13 C 1.1312(3) -0.1099(4) 0.3813(5) 0.0757(19) Uani 1 8 d .
C14 C 1.1375(2) -0.0451(4) 0.4554(5) 0.077(2) Uani 1 8 d .
C15 C 1.1162(3) 0.0561(4) 0.4359(5) 0.0686(18) Uani 1 8 d .
C16 C 1.0533(3) 0.0641(4) 0.1568(4) 0.080(2) Uani 1 8 d .
C17 C 1.1555(3) -0.2215(4) 0.4041(5) 0.097(2) Uani 1 8 d .
C18 C 1.1219(3) 0.1185(4) 0.5204(4) 0.080(2) Uani 1 8 d .
C19 C 1.0467(3) 0.3707(5) 0.5176(5) 0.086(2) Uani 1 8 d .
C20 C 1.0644(4) 0.3536(6) 0.6228(6) 0.128(4) Uani 1 8 d .
C21 C 1.0096(4) 0.3062(6) 0.6228(6) 0.117(3) Uani 1 8 d .
C22 C 0.9768(4) 0.2600(7) 0.5300(6) 0.136(4) Uani 1 8 d .
C23 C 1.2018(4) 0.2314(7) 0.2479(7) 0.150(4) Uani 1 8 d .
C24 C 1.2486(5) 0.2686(14) 0.2316(9) 0.255(7) Uani 1 8 d .
C25 C 1.2329(6) 0.3848(12) 0.1971(10) 0.276(8) Uani 1 8 d .
C26 C 1.1676(5) 0.3941(7) 0.1740(8) 0.156(5) Uani 1 8 d .
Li1 Li 1.0645(5) 0.2945(8) 0.1855(10) 0.096(4) Uani 1 8 d .
H1 H 1.19414 0.24827 0.45662 0.0827 Uiso 1 8 calc R
H2 H 1.23801 0.40946 0.50399 0.0871 Uiso 1 8 calc R
H3 H 1.17601 0.556 0.43283 0.0900 Uiso 1 8 calc R
H4 H 1.06827 0.54056 0.31796 0.0844 Uiso 1 8 calc R
H5 H 1.09959 -0.11431 0.23342 0.0884 Uiso 1 8 calc R
H6 H 1.15737 -0.0694 0.52075 0.0872 Uiso 1 8 calc R
H7 H 1.01599 0.10538 0.13775 0.0961 Uiso 1 8 calc R
H8 H 1.08476 0.10418 0.15149 0.0960 Uiso 1 8 calc R
H9 H 1.04175 0.00566 0.11328 0.0960 Uiso 1 8 calc R
H10 H 1.15633 -0.24932 0.34736 0.1091 Uiso 1 8 calc R
H11 H 1.19787 -0.2233 0.46138 0.1092 Uiso 1 8 calc R
H12 H 1.12727 -0.2618 0.41707 0.1091 Uiso 1 8 calc R
H13 H 1.12854 0.07383 0.57413 0.0912 Uiso 1 8 calc R
H14 H 1.08295 0.15648 0.49782 0.0912 Uiso 1 8 calc R
H15 H 1.15717 0.16531 0.54347 0.0912 Uiso 1 8 calc R
H16 H 1.08005 0.34703 0.50501 0.1080 Uiso 1 8 calc R
H17 H 1.03769 0.44249 0.49905 0.1079 Uiso 1 8 calc R
H18 H 1.10111 0.30815 0.6552 0.1571 Uiso 1 8 calc R
H19 H 1.07468 0.41867 0.65813 0.1571 Uiso 1 8 calc R
H20 H 1.02108 0.25578 0.67525 0.1425 Uiso 1 8 calc R
H21 H 0.98071 0.35629 0.62534 0.1425 Uiso 1 8 calc R
H22 H 0.9923 0.18993 0.53838 0.1779 Uiso 1 8 calc R
H23 H 0.93119 0.25957 0.5057 0.1779 Uiso 1 8 calc R
H24 H 1.19064 0.15955 0.23236 0.1760 Uiso 1 8 calc R
H25 H 1.21863 0.24262 0.31874 0.1760 Uiso 1 8 calc R
H26 H 1.2415 0.22222 0.17805 0.2915 Uiso 1 8 calc R
H27 H 1.28907 0.25064 0.29022 0.2915 Uiso 1 8 calc R
H28 H 1.23841 0.39865 0.1404 0.2895 Uiso 1 8 calc R
H29 H 1.26231 0.42716 0.25318 0.2895 Uiso 1 8 calc R
H30 H 1.13983 0.4127 0.10448 0.1994 Uiso 1 8 calc R
H31 H 1.16399 0.44549 0.21615 0.1994 Uiso 1 8 calc R

loop_
_atom_site_aniso_label
_atom_site_aniso_U_11
_atom_site_aniso_U_22
_atom_site_aniso_U_33
_atom_site_aniso_U_12
_atom_site_aniso_U_13
_atom_site_aniso_U_23
O1 0.082(3) 0.101(4) 0.146(4) 0.005(3) 0.056(3) 0.003(3)
O2 0.099(3) 0.118(4) 0.101(4) -0.026(3) 0.055(3) -0.010(3)
C1 0.058(3) 0.048(3) 0.072(3) 0.000(2) 0.028(3) 0.001(3)
C2 0.043(4) 0.043(4) 0.093(6) 0.0000 0.022(4) 0.0000
C3 0.032(4) 0.037(4) 0.103(6) 0.0000 0.018(4) 0.0000
C4 0.057(3) 0.045(3) 0.091(4) 0.005(3) 0.033(3) 0.004(3)
C5 0.052(4) 0.048(3) 0.111(5) 0.000(2) 0.026(4) 0.003(3)
C6 0.055(4) 0.036(3) 0.135(5) -0.009(2) 0.032(4) 0.000(3)
C7 0.045(3) 0.059(3) 0.114(5) -0.007(3) 0.015(3) -0.002(3)
C8 0.049(3) 0.057(3) 0.101(4) 0.002(3) 0.027(3) 0.003(3)
C9 0.051(3) 0.044(3) 0.086(4) -0.008(2) 0.027(3) -0.000(3)
C10 0.045(3) 0.055(3) 0.095(5) -0.004(2) 0.030(3) -0.002(3)
C11 0.054(3) 0.057(3) 0.069(4) 0.007(3) 0.028(3) 0.002(3)
C12 0.062(4) 0.060(3) 0.099(5) 0.007(3) 0.037(3) -0.003(3)
C13 0.063(4) 0.051(3) 0.104(5) -0.001(3) 0.035(4) -0.004(3)
C14 0.058(4) 0.056(3) 0.104(5) 0.008(3) 0.031(4) 0.010(3)
C15 0.058(3) 0.061(3) 0.078(4) -0.001(3) 0.029(3) -0.005(3)
C16 0.082(4) 0.051(3) 0.107(5) -0.004(3) 0.047(4) -0.014(3)
C17 0.086(5) 0.048(3) 0.139(6) 0.013(3) 0.042(4) 0.004(3)
C18 0.059(4) 0.067(4) 0.102(5) -0.001(3) 0.031(3) 0.008(3)
C19 0.096(5) 0.073(4) 0.101(5) -0.006(4) 0.059(4) -0.015(4)
C20 0.120(7) 0.158(8) 0.115(7) -0.037(6) 0.066(6) -0.035(6)
C21 0.136(7) 0.113(6) 0.107(6) 0.030(5) 0.065(6) 0.007(5)
C22 0.161(9) 0.177(9) 0.107(6) -0.016(7) 0.095(6) -0.004(6)
C23 0.071(6) 0.183(9) 0.186(10) 0.016(6) 0.057(7) -0.013(7)
C24 0.071(7) 0.51(3) 0.149(11) -0.035(13) 0.029(7) -0.033(14)
C25 0.117(10) 0.41(2) 0.195(12) -0.118(12) 0.001(9) 0.121(13)
C26 0.138(8) 0.141(8) 0.220(12) -0.029(7) 0.112(9) 0.005(8)
Li1 0.092(8) 0.068(7) 0.128(9) 0.010(6) 0.057(7) 0.006(6)

loop_
_atom_type_symbol
_atom_type_description
_atom_type_scat_dispersion_real
_atom_type_scat_dispersion_imag
_atom_type_scat_source
C C 0.0181 0.0091
;
International Tables for Crystallography
(Vol. C, Tables 4.2.6.8 and 6.1.1.4)
;
H H 0.0000 0.0000
;
International Tables for Crystallography
(Vol. C, Table 6.1.1.4)
;
O O 0.0492 0.0322
;
International Tables for Crystallography
(Vol. C, Tables 4.2.6.8 and 6.1.1.4)
;
Li Li 0.0008 0.0003
;
International Tables for Crystallography
(Vol. C, Tables 4.2.6.8 and 6.1.1.4)
;

loop_
_geom_angle_atom_site_label_1
_geom_angle_atom_site_label_2
_geom_angle_atom_site_label_3
_geom_angle
_geom_angle_publ_flag
_geom_angle_site_symmetry_1
_geom_angle_site_symmetry_3
C23 O1 C26 109.7(7) yes . .
C23 O1 Li1 128.3(7) yes . .
C26 O1 Li1 116.6(6) yes . .
C19 O2 C22 106.4(5) yes . .
C19 O2 Li1 129.5(6) yes . 2_755
C22 O2 Li1 124.1(6) yes . 2_755
C2 C1 C9 105.6(4) yes . .
C2 C1 C10 128.7(4) yes . .
C2 C1 Li1 72.0(4) yes . .
C9 C1 C10 125.7(4) yes . .
C9 C1 Li1 72.0(4) yes . .
C10 C1 Li1 120.8(6) yes . .
C1 C2 C1 141.3(6) yes . 2_755
C1 C2 C3 109.4(3) yes . .
C1 C2 Li1 72.2(4) yes . .
C1 C2 Li1 120.5(4) yes . 2_755
C1 C2 C3 109.4(3) yes 2_755 .
C1 C2 Li1 120.5(4) yes 2_755 .
C1 C2 Li1 72.2(4) yes 2_755 2_755
C3 C2 Li1 72.4(3) yes . .
C3 C2 Li1 72.4(3) yes . 2_755
Li1 C2 Li1 144.8(5) yes . 2_755
C2 C3 C4 108.6(3) yes . .
C2 C3 C4 108.6(3) yes . 2_755
C2 C3 Li1 72.0(3) yes . .
C2 C3 Li1 72.0(3) yes . 2_755
C4 C3 C4 142.8(5) yes . 2_755
C4 C3 Li1 72.1(4) yes . .
C4 C3 Li1 120.2(4) yes . 2_755
C4 C3 Li1 120.2(4) yes 2_755 .
C4 C3 Li1 72.1(4) yes 2_755 2_755
Li1 C3 Li1 144.1(5) yes . 2_755
C3 C4 C5 134.9(5) yes . .
C3 C4 C9 106.5(4) yes . .
C3 C4 Li1 72.6(4) yes . .
C5 C4 C9 118.6(4) yes . .
C5 C4 Li1 121.0(6) yes . .
C9 C4 Li1 71.9(4) yes . .
C4 C5 C6 121.6(5) yes . .
C5 C6 C7 119.8(5) yes . .
C6 C7 C8 120.8(4) yes . .
C7 C8 C9 120.6(4) yes . .
C1 C9 C4 109.9(4) yes . .
C1 C9 C8 131.5(4) yes . .
C1 C9 Li1 72.4(4) yes . .
C4 C9 C8 118.6(4) yes . .
C4 C9 Li1 71.9(4) yes . .
C8 C9 Li1 121.4(6) yes . .
C1 C10 C11 120.4(5) yes . .
C1 C10 C15 120.4(6) yes . .
C11 C10 C15 119.1(5) yes . .
C10 C11 C12 119.9(5) yes . .
C10 C11 C16 122.7(5) yes . .
C12 C11 C16 117.1(6) yes . .
C11 C12 C13 120.9(6) yes . .
C12 C13 C14 118.4(5) yes . .
C12 C13 C17 120.3(6) yes . .
C14 C13 C17 121.3(6) yes . .
C13 C14 C15 121.8(6) yes . .
C10 C15 C14 119.7(6) yes . .
C10 C15 C18 122.5(5) yes . .
C14 C15 C18 117.7(6) yes . .
O2 C19 C20 104.6(7) yes . .
C19 C20 C21 107.8(6) yes . .
C20 C21 C22 103.1(9) yes . .
O2 C22 C21 111.5(8) yes . .
O1 C23 C24 105.5(9) yes . .
C23 C24 C25 108.7(12) yes . .
C24 C25 C26 102.1(12) yes . .
O1 C26 C25 108.7(9) yes . .
O1 Li1 O2 96.5(8) yes . 2_755
O1 Li1 C1 114.6(5) yes . .
O1 Li1 C2 150.4(6) yes . .
O1 Li1 C3 149.1(6) yes . .
O1 Li1 C4 114.1(5) yes . .
O1 Li1 C9 98.2(4) yes . .
O2 Li1 C1 139.2(6) yes 2_755 .
O2 Li1 C2 109.1(5) yes 2_755 .
O2 Li1 C3 105.2(5) yes 2_755 .
O2 Li1 C4 130.4(6) yes 2_755 .
O2 Li1 C9 164.1(8) yes 2_755 .
C1 Li1 C2 35.8(3) yes . .
C1 Li1 C3 60.0(5) yes . .
C1 Li1 C4 60.6(4) yes . .
C1 Li1 C9 35.6(3) yes . .
C2 Li1 C3 35.6(3) yes . .
C2 Li1 C4 59.3(5) yes . .
C2 Li1 C9 58.5(4) yes . .
C3 Li1 C4 35.2(3) yes . .
C3 Li1 C9 58.8(4) yes . .
C4 Li1 C9 36.2(3) yes . .
C4 C5 H4 118.918 no . .
C6 C5 H4 119.471 no . .
C5 C6 H3 120.883 no . .
C7 C6 H3 119.314 no . .
C6 C7 H2 119.560 no . .
C8 C7 H2 119.609 no . .
C7 C8 H1 119.689 no . .
C9 C8 H1 119.729 no . .
C11 C12 H5 119.654 no . .
C13 C12 H5 119.423 no . .
C13 C14 H6 118.806 no . .
C15 C14 H6 119.347 no . .
C11 C16 H7 109.224 no . .
C11 C16 H8 109.691 no . .
C11 C16 H9 109.585 no . .
H7 C16 H8 109.449 no . .
H7 C16 H9 109.441 no . .
H8 C16 H9 109.438 no . .
C13 C17 H10 109.116 no . .
C13 C17 H11 109.911 no . .
C13 C17 H12 109.466 no . .
H10 C17 H11 109.449 no . .
H10 C17 H12 109.439 no . .
H11 C17 H12 109.446 no . .
C15 C18 H13 109.559 no . .
C15 C18 H14 108.846 no . .
C15 C18 H15 110.084 no . .
H13 C18 H14 109.455 no . .
H13 C18 H15 109.442 no . .
H14 C18 H15 109.439 no . .
O2 C19 H16 110.165 no . .
O2 C19 H17 109.488 no . .
C20 C19 H16 111.521 no . .
C20 C19 H17 111.541 no . .
H16 C19 H17 109.448 no . .
C19 C20 H18 109.973 no . .
C19 C20 H19 109.907 no . .
C21 C20 H18 109.626 no . .
C21 C20 H19 109.990 no . .
H18 C20 H19 109.502 no . .
C20 C21 H20 114.108 no . .
C20 C21 H21 112.814 no . .
C22 C21 H20 110.445 no . .
C22 C21 H21 106.756 no . .
H20 C21 H21 109.238 no . .
O2 C22 H22 108.827 no . .
O2 C22 H23 109.765 no . .
C21 C22 H22 106.850 no . .
C21 C22 H23 110.399 no . .
H22 C22 H23 109.463 no . .
O1 C23 H24 111.281 no . .
O1 C23 H25 109.565 no . .
C24 C23 H24 116.655 no . .
C24 C23 H25 104.042 no . .
H24 C23 H25 109.373 no . .
C23 C24 H26 97.616 no . .
C23 C24 H27 106.268 no . .
C25 C24 H26 113.346 no . .
C25 C24 H27 120.186 no . .
H26 C24 H27 108.076 no . .
C24 C25 H28 111.381 no . .
C24 C25 H29 107.314 no . .
C26 C25 H28 113.202 no . .
C26 C25 H29 113.048 no . .
H28 C25 H29 109.469 no . .
O1 C26 H30 108.351 no . .
O1 C26 H31 109.112 no . .
C25 C26 H30 110.884 no . .
C25 C26 H31 110.613 no . .
H30 C26 H31 109.179 no . .

loop_
_geom_bond_atom_site_label_1
_geom_bond_atom_site_label_2
_geom_bond_distance
_geom_bond_publ_flag
_geom_bond_site_symmetry_2
O1 C23 1.442(9) yes .
O1 C26 1.432(12) yes .
O1 Li1 1.958(16) yes .
O2 C19 1.454(7) yes .
O2 C22 1.422(12) yes .
O2 Li1 1.960(13) yes 2_755
C1 C2 1.445(5) yes .
C1 C9 1.436(6) yes .
C1 C10 1.507(7) yes .
C1 Li1 2.349(16) yes .
C2 C3 1.436(9) yes .
C2 Li1 2.348(16) yes .
C2 Li1 2.348(16) yes 2_755
C3 C4 1.422(5) yes .
C3 C4 1.422(5) yes 2_755
C3 Li1 2.352(16) yes .
C3 Li1 2.352(16) yes 2_755
C4 C5 1.406(7) yes .
C4 C9 1.457(7) yes .
C4 Li1 2.346(16) yes .
C5 C6 1.372(7) yes .
C6 C7 1.417(7) yes .
C7 C8 1.378(7) yes .
C8 C9 1.414(7) yes .
C9 Li1 2.345(15) yes .
C10 C11 1.391(9) yes .
C10 C15 1.394(9) yes .
C11 C12 1.397(7) yes .
C11 C16 1.495(8) yes .
C12 C13 1.392(9) yes .
C13 C14 1.371(10) yes .
C13 C17 1.541(7) yes .
C14 C15 1.392(7) yes .
C15 C18 1.488(9) yes .
C19 C20 1.480(12) yes .
C20 C21 1.464(15) yes .
C21 C22 1.382(11) yes .
C23 C24 1.367(19) yes .
C24 C25 1.59(2) yes .
C25 C26 1.438(19) yes .
C5 H4 0.930 no .
C6 H3 0.930 no .
C7 H2 0.930 no .
C8 H1 0.930 no .
C12 H5 0.930 no .
C14 H6 0.930 no .
C16 H7 0.960 no .
C16 H8 0.960 no .
C16 H9 0.960 no .
C17 H10 0.960 no .
C17 H11 0.960 no .
C17 H12 0.960 no .
C18 H13 0.960 no .
C18 H14 0.960 no .
C18 H15 0.960 no .
C19 H16 0.970 no .
C19 H17 0.970 no .
C20 H18 0.970 no .
C20 H19 0.970 no .
C21 H20 0.970 no .
C21 H21 0.970 no .
C22 H22 0.970 no .
C22 H23 0.970 no .
C23 H24 0.970 no .
C23 H25 0.970 no .
C24 H26 0.970 no .
C24 H27 0.970 no .
C25 H28 0.970 no .
C25 H29 0.970 no .
C26 H30 0.970 no .
C26 H31 0.970 no .

loop_
_geom_contact_atom_site_label_1
_geom_contact_atom_site_label_2
_geom_contact_distance
_geom_contact_publ_flag
_geom_contact_site_symmetry_2
O1 C8 3.445(9) no .
O1 C22 3.254(8) no 2_755
O2 C16 3.567(7) no 2_755
O2 C26 3.448(10) no 2_755
C1 C4 3.600(7) no 2_755
C1 C10 3.525(6) no 2_755
C1 C16 2.964(9) no .
C1 C16 3.572(9) no 2_755
C1 C18 2.957(8) no .
C2 C9 2.294(5) no 2_755
C2 C10 2.661(7) no 2_755
C2 C11 3.315(8) no .
C2 C11 3.315(8) no 2_755
C2 C16 3.298(8) no .
C2 C16 3.298(8) no 2_755
C3 C5 2.612(6) no 2_755
C3 C9 2.307(5) no 2_755
C4 C5 3.551(7) no 2_755
C4 C7 2.813(7) no .
C4 C19 3.360(11) no .
C5 C8 2.806(7) no .
C6 C9 2.824(7) no .
C8 C10 3.256(7) no .
C8 C15 3.513(8) no .
C8 C18 3.303(9) no .
C8 C23 3.415(14) no .
C9 C15 3.275(7) no .
C9 C18 3.254(8) no .
C9 C19 3.516(11) no .
C10 C13 2.806(7) no .
C10 C16 3.477(10) no 2_755
C11 C14 2.762(9) no .
C12 C15 2.767(10) no .
C15 C16 3.599(8) no 2_755
C16 Li1 3.025(11) no .
O1 H8 2.8300 no .
O1 H23 2.7005 no 2_755
O1 H26 2.5823 no .
O1 H27 3.0327 no .
O1 H28 3.0010 no .
O1 H29 2.9778 no .
O2 H7 3.0406 no 2_755
O2 H8 3.2021 no 2_755
O2 H14 2.8630 no .
O2 H18 2.8739 no .
O2 H19 3.0522 no .
O2 H20 3.1073 no .
O2 H21 2.7390 no .
O2 H30 3.0536 no 2_755
C1 H1 2.8386 no .
C1 H7 2.7143 no .
C1 H7 2.7037 no 2_755
C1 H8 3.1137 no .
C1 H14 2.6892 no .
C1 H15 3.1192 no .
C1 H16 3.3327 no .
C2 H7 2.6327 no .
C2 H7 2.6327 no 2_755
C2 H8 3.5818 no .
C2 H8 3.5818 no 2_755
C2 H14 3.4913 no .
C2 H14 3.4913 no 2_755
C3 H4 2.8666 no .
C3 H4 2.8666 no 2_755
C3 H16 3.4140 no .
C3 H16 3.4140 no 2_755
C4 H1 3.3120 no .
C4 H3 3.2665 no .
C4 H4 3.4473 no 2_755
C4 H16 2.8014 no .
C4 H17 3.2920 no .
C4 H31 3.5623 no .
C5 H2 3.2467 no .
C5 H4 3.4987 no 2_755
C5 H16 3.1691 no .
C5 H17 3.3004 no .
C5 H31 3.2745 no .
C6 H1 3.2681 no .
C6 H16 3.4121 no .
C6 H31 3.2146 no .
C7 H4 3.2527 no .
C7 H16 3.2990 no .
C7 H25 3.2400 no .
C7 H31 3.4617 no .
C8 H3 3.2599 no .
C8 H14 3.3914 no .
C8 H15 2.6686 no .
C8 H16 2.9787 no .
C8 H25 2.6641 no .
C9 H2 3.2618 no .
C9 H4 3.3007 no .
C9 H14 3.0287 no .
C9 H15 2.9967 no .
C9 H16 2.6937 no .
C9 H25 3.2237 no .
C10 H1 3.0381 no .
C10 H5 3.2493 no .
C10 H6 3.2447 no .
C10 H7 2.6988 no .
C10 H7 2.7237 no 2_755
C10 H8 2.8664 no .
C10 H9 3.2924 no .
C10 H13 3.2778 no .
C10 H14 2.6590 no .
C10 H15 2.8948 no .
C11 H7 3.5269 no 2_755
C11 H24 3.3961 no .
C12 H6 3.2112 no .
C12 H7 3.1775 no .
C12 H8 2.9612 no .
C12 H9 2.5055 no .
C12 H10 2.5839 no .
C12 H11 3.2136 no .
C12 H12 3.0783 no .
C14 H5 3.2118 no .
C14 H10 3.2945 no .
C14 H11 2.7181 no .
C14 H12 2.8675 no .
C14 H13 2.4967 no .
C14 H14 3.1523 no .
C14 H15 2.9897 no .
C15 H1 3.0500 no .
C15 H7 2.8743 no 2_755
C15 H9 3.5612 no 2_755
C16 H5 2.5920 no .
C16 H14 3.1752 no 2_755
C16 H22 3.1121 no 2_755
C16 H24 3.1671 no .
C17 H5 2.6767 no .
C17 H6 2.6677 no .
C18 H1 2.9393 no .
C18 H6 2.5911 no .
C18 H7 2.9850 no 2_755
C18 H16 3.1131 no .
C18 H18 3.4320 no .
C18 H22 3.4139 no .
C19 H14 2.9846 no .
C19 H20 3.1833 no .
C19 H21 2.8419 no .
C19 H22 2.7939 no .
C19 H23 3.0700 no .
C20 H14 3.3797 no .
C20 H22 2.6446 no .
C20 H23 3.0461 no .
C21 H16 3.1104 no .
C21 H17 2.9347 no .
C22 H7 3.3621 no 2_755
C22 H8 3.1655 no 2_755
C22 H14 3.1551 no .
C22 H16 2.9410 no .
C22 H17 2.9589 no .
C22 H18 2.7043 no .
C22 H19 3.0118 no .
C22 H30 3.2127 no 2_755
C23 H1 3.3405 no .
C23 H8 2.9542 no .
C23 H28 3.1296 no .
C23 H29 2.9193 no .
C23 H30 3.0657 no .
C23 H31 2.8968 no .
C24 H30 3.0155 no .
C24 H31 3.0090 no .
C25 H24 3.2420 no .
C25 H25 2.7860 no .
C26 H23 3.1338 no 2_755
C26 H24 3.1532 no .
C26 H25 2.7662 no .
C26 H26 2.8446 no .
C26 H27 3.1660 no .
Li1 H7 2.6667 no .
Li1 H8 2.6310 no .
Li1 H16 3.3154 no 2_755
Li1 H17 3.2965 no 2_755
Li1 H22 3.3133 no 2_755
Li1 H23 3.0534 no 2_755
Li1 H24 3.2710 no .
Li1 H25 3.2956 no .
Li1 H30 3.0958 no .
Li1 H31 2.9551 no .
H1 H2 2.2984 no .
H1 H14 3.2879 no .
H1 H15 2.2352 no .
H1 H16 3.4538 no .
H1 H25 2.4912 no .
H2 H3 2.3316 no .
H2 H25 3.4391 no .
H3 H4 2.3068 no .
H3 H31 3.5292 no .
H4 H4 2.8858 no 2_755
H4 H17 3.4870 no .
H5 H7 3.3827 no .
H5 H8 3.0615 no .
H5 H9 2.2882 no .
H5 H10 2.3762 no .
H5 H11 3.4169 no .
H5 H12 3.2122 no .
H6 H10 3.5561 no .
H6 H11 2.5947 no .
H6 H12 2.8646 no .
H6 H13 2.2872 no .
H6 H14 3.3719 no .
H6 H15 3.0760 no .
H7 H13 3.4048 no 2_755
H7 H14 2.3478 no 2_755
H7 H22 2.8560 no 2_755
H8 H14 3.5787 no 2_755
H8 H22 2.8014 no 2_755
H8 H23 3.0383 no 2_755
H8 H24 2.3265 no .
H8 H25 3.4620 no .
H9 H14 3.2680 no 2_755
H9 H22 3.1634 no 2_755
H13 H18 3.4883 no .
H13 H22 3.4081 no .
H14 H16 2.4857 no .
H14 H18 2.9939 no .
H14 H22 2.6057 no .
H15 H16 2.8829 no .
H15 H18 3.2668 no .
H16 H18 2.1773 no .
H16 H19 2.6143 no .
H16 H22 3.1731 no .
H17 H18 2.7430 no .
H17 H19 2.1800 no .
H17 H21 3.1178 no .
H17 H23 3.5483 no .
H18 H20 2.2180 no .
H18 H21 2.7809 no .
H18 H22 2.7869 no .
H19 H20 2.5685 no .
H19 H21 2.2184 no .
H19 H22 3.5428 no .
H20 H22 2.0570 no .
H20 H23 2.4231 no .
H21 H22 2.6398 no .
H21 H23 2.0538 no .
H21 H30 3.3543 no 2_755
H23 H30 2.6233 no 2_755
H24 H26 1.9838 no .
H24 H27 2.3930 no .
H25 H26 2.5207 no .
H25 H27 1.9679 no .
H25 H29 3.0011 no .
H25 H31 3.0216 no .
H26 H28 2.3617 no .
H26 H29 2.8524 no .
H26 H30 3.2664 no .
H27 H28 2.7815 no .
H27 H29 2.3779 no .
H28 H30 2.1662 no .
H28 H31 2.6701 no .
H29 H30 2.6900 no .
H29 H31 2.1605 no .
O2 H17 3.4028 no 5_766
C5 H12 3.4810 no 1_565
C5 H19 3.0077 no 6_565
C5 H21 2.9345 no 5_766
C6 H10 3.5256 no 1_565
C6 H12 3.2951 no 1_565
C6 H28 3.3555 no 6_566
C6 H30 3.4170 no 6_566
C7 H1 3.0396 no 7_866
C7 H25 3.5654 no 7_866
C7 H28 3.5892 no 6_566
C8 H1 2.9556 no 7_866
C8 H2 3.4170 no 7_866
C8 H25 3.5270 no 7_866
C12 H20 3.0223 no 6_555
C12 H28 3.4203 no 4_745
C12 H29 3.5852 no 4_745
C13 H20 3.5096 no 6_555
C13 H23 3.4379 no 5_756
C13 H28 3.3394 no 4_745
C14 H2 3.2679 no 7_866
C14 H23 3.4537 no 5_756
C15 H2 3.1925 no 7_866
C16 H13 3.2462 no 6_555
C17 H3 2.9341 no 1_545
C17 H11 3.1596 no 7_856
C17 H18 3.5726 no 6_555
C17 H20 3.4227 no 6_555
C17 H21 3.5544 no 5_756
C17 H23 3.0933 no 5_756
C17 H26 3.4015 no 4_745
C17 H28 3.3613 no 4_745
C18 H9 3.3557 no 6_556
C18 H27 3.1277 no 7_866
C18 H29 3.2556 no 7_866
C19 H17 3.1024 no 5_766
C19 H30 3.4319 no 6_566
C20 H4 3.2826 no 6_566
C20 H5 3.4494 no 6_556
C20 H10 3.3308 no 6_556
C20 H17 3.4649 no 5_766
C20 H27 3.3771 no 7_866
C20 H31 3.3494 no 6_566
C21 H4 3.1802 no 5_766
C21 H4 3.2879 no 6_566
C21 H5 3.1870 no 6_556
C21 H10 3.5776 no 6_556
C21 H12 3.1003 no 5_756
C22 H5 3.5937 no 6_556
C22 H12 3.0176 no 5_756
C23 H15 3.5733 no 7_866
C24 H10 3.1132 no 4_755
C24 H15 3.1734 no 7_866
C24 H18 3.2956 no 7_866
C25 H10 3.5454 no 4_755
C25 H13 3.4788 no 7_866
C25 H15 3.5884 no 7_866
C26 H19 3.2408 no 6_565
H1 C7 3.0396 no 7_866
H1 C8 2.9556 no 7_866
H1 H1 2.3342 no 7_866
H1 H2 2.5045 no 7_866
H1 H25 3.0296 no 7_866
H2 C8 3.4170 no 7_866
H2 C14 3.2679 no 7_866
H2 C15 3.1925 no 7_866
H2 H1 2.5045 no 7_866
H2 H6 3.4455 no 7_866
H2 H15 3.1316 no 7_866
H2 H25 3.1086 no 7_866
H2 H28 3.2700 no 6_566
H3 C17 2.9341 no 1_565
H3 H10 2.7873 no 1_565
H3 H11 2.9145 no 1_565
H3 H11 3.4196 no 7_866
H3 H12 2.6049 no 1_565
H3 H28 2.8426 no 6_566
H3 H30 3.2200 no 6_566
H4 C20 3.2826 no 6_565
H4 C21 3.1802 no 5_766
H4 C21 3.2879 no 6_565
H4 H10 3.3541 no 1_565
H4 H12 2.9673 no 1_565
H4 H18 3.5922 no 6_565
H4 H19 2.6144 no 6_565
H4 H20 3.4561 no 5_766
H4 H20 3.2678 no 6_565
H4 H21 2.2434 no 5_766
H4 H21 2.9704 no 6_565
H5 C20 3.4494 no 6_555
H5 C21 3.1870 no 6_555
H5 C22 3.5937 no 6_555
H5 H13 2.9352 no 6_555
H5 H14 3.5104 no 6_555
H5 H18 2.8080 no 6_555
H5 H20 2.4667 no 6_555
H5 H22 2.9880 no 6_555
H5 H27 3.3884 no 4_745
H5 H28 3.3882 no 4_745
H5 H29 3.2864 no 4_745
H6 H2 3.4455 no 7_866
H6 H8 3.3162 no 6_556
H6 H23 3.1626 no 5_756
H6 H24 3.1818 no 6_556
H6 H26 3.0063 no 6_556
H6 H29 3.5517 no 7_866
H8 H6 3.3162 no 6_555
H8 H13 3.0355 no 6_555
H9 C18 3.3557 no 6_555
H9 H9 3.0460 no 5_755
H9 H13 2.6715 no 6_555
H9 H14 3.2336 no 6_555
H9 H22 2.8037 no 6_555
H10 C6 3.5256 no 1_545
H10 C20 3.3308 no 6_555
H10 C21 3.5776 no 6_555
H10 C24 3.1132 no 4_745
H10 C25 3.5454 no 4_745
H10 H3 2.7873 no 1_545
H10 H4 3.3541 no 1_545
H10 H11 3.2872 no 7_856
H10 H18 2.6888 no 6_555
H10 H19 3.3941 no 6_555
H10 H20 3.0036 no 6_555
H10 H26 2.7181 no 4_745
H10 H27 3.0235 no 4_745
H10 H28 3.1219 no 4_745
H11 C17 3.1596 no 7_856
H11 H3 2.9145 no 1_545
H11 H3 3.4196 no 7_866
H11 H10 3.2872 no 7_856
H11 H11 2.2873 no 7_856
H11 H23 3.4418 no 5_756
H11 H26 3.2452 no 4_745
H11 H26 2.9699 no 6_556
H11 H28 3.1377 no 4_745
H11 H28 3.3360 no 6_556
H12 C5 3.4810 no 1_545
H12 C6 3.2951 no 1_545
H12 C21 3.1003 no 5_756
H12 C22 3.0176 no 5_756
H12 H3 2.6049 no 1_545
H12 H4 2.9673 no 1_545
H12 H20 3.1231 no 5_756
H12 H20 3.3076 no 6_555
H12 H21 2.6529 no 5_756
H12 H22 3.4266 no 5_756
H12 H23 2.2685 no 5_756
H12 H30 3.3917 no 6_556
H13 C16 3.2462 no 6_556
H13 C25 3.4788 no 7_866
H13 H5 2.9352 no 6_556
H13 H8 3.0355 no 6_556
H13 H9 2.6715 no 6_556
H13 H27 3.0638 no 7_866
H13 H29 2.6468 no 7_866
H14 H5 3.5104 no 6_556
H14 H9 3.2336 no 6_556
H14 H27 3.4026 no 7_866
H15 C23 3.5733 no 7_866
H15 C24 3.1734 no 7_866
H15 C25 3.5884 no 7_866
H15 H2 3.1316 no 7_866
H15 H25 2.9242 no 7_866
H15 H27 2.4804 no 7_866
H15 H29 2.9974 no 7_866
H16 H27 3.4023 no 7_866
H16 H30 3.4645 no 6_566
H17 O2 3.4028 no 5_766
H17 C19 3.1024 no 5_766
H17 C20 3.4649 no 5_766
H17 H17 2.3716 no 5_766
H17 H19 3.1479 no 5_766
H17 H21 3.1485 no 5_766
H17 H30 2.8733 no 6_566
H17 H31 3.5230 no 6_566
H18 C17 3.5726 no 6_556
H18 C24 3.2956 no 7_866
H18 H4 3.5922 no 6_566
H18 H5 2.8080 no 6_556
H18 H10 2.6888 no 6_556
H18 H26 3.3770 no 7_866
H18 H27 2.4684 no 7_866
H18 H31 3.4702 no 6_566
H19 C5 3.0077 no 6_566
H19 C26 3.2408 no 6_566
H19 H4 2.6144 no 6_566
H19 H10 3.3941 no 6_556
H19 H17 3.1479 no 5_766
H19 H30 3.0529 no 6_566
H19 H31 2.5776 no 6_566
H20 C12 3.0223 no 6_556
H20 C13 3.5096 no 6_556
H20 C17 3.4227 no 6_556
H20 H4 3.4561 no 5_766
H20 H4 3.2678 no 6_566
H20 H5 2.4667 no 6_556
H20 H10 3.0036 no 6_556
H20 H12 3.1231 no 5_756
H20 H12 3.3076 no 6_556
H20 H20 2.9667 no 2_756
H20 H21 3.3777 no 2_756
H21 C5 2.9345 no 5_766
H21 C17 3.5544 no 5_756
H21 H4 2.2434 no 5_766
H21 H4 2.9704 no 6_566
H21 H12 2.6529 no 5_756
H21 H17 3.1485 no 5_766
H21 H20 3.3777 no 2_756
H21 H21 3.4888 no 2_756
H22 H5 2.9880 no 6_556
H22 H9 2.8037 no 6_556
H22 H12 3.4266 no 5_756
H23 C13 3.4379 no 5_756
H23 C14 3.4537 no 5_756
H23 C17 3.0933 no 5_756
H23 H6 3.1626 no 5_756
H23 H11 3.4418 no 5_756
H23 H12 2.2685 no 5_756
H24 H6 3.1818 no 6_555
H24 H29 3.2002 no 4_745
H25 C7 3.5654 no 7_866
H25 C8 3.5270 no 7_866
H25 H1 3.0296 no 7_866
H25 H2 3.1086 no 7_866
H25 H15 2.9242 no 7_866
H26 C17 3.4015 no 4_755
H26 H6 3.0063 no 6_555
H26 H10 2.7181 no 4_755
H26 H11 3.2452 no 4_755
H26 H11 2.9699 no 6_555
H26 H18 3.3770 no 7_866
H27 C18 3.1277 no 7_866
H27 C20 3.3771 no 7_866
H27 H5 3.3884 no 4_755
H27 H10 3.0235 no 4_755
H27 H13 3.0638 no 7_866
H27 H14 3.4026 no 7_866
H27 H15 2.4804 no 7_866
H27 H16 3.4023 no 7_866
H27 H18 2.4684 no 7_866
H28 C6 3.3555 no 6_565
H28 C7 3.5892 no 6_565
H28 C12 3.4203 no 4_755
H28 C13 3.3394 no 4_755
H28 C17 3.3613 no 4_755
H28 H2 3.2700 no 6_565
H28 H3 2.8426 no 6_565
H28 H5 3.3882 no 4_755
H28 H10 3.1219 no 4_755
H28 H11 3.1377 no 4_755
H28 H11 3.3360 no 6_555
H29 C12 3.5852 no 4_755
H29 C18 3.2556 no 7_866
H29 H5 3.2864 no 4_755
H29 H6 3.5517 no 7_866
H29 H13 2.6468 no 7_866
H29 H15 2.9974 no 7_866
H29 H24 3.2002 no 4_755
H30 C6 3.4170 no 6_565
H30 C19 3.4319 no 6_565
H30 H3 3.2200 no 6_565
H30 H12 3.3917 no 6_555
H30 H16 3.4645 no 6_565
H30 H17 2.8733 no 6_565
H30 H19 3.0529 no 6_565
H31 C20 3.3494 no 6_565
H31 H17 3.5230 no 6_565
H31 H18 3.4702 no 6_565
H31 H19 2.5776 no 6_565

loop_
_geom_torsion_atom_site_label_1
_geom_torsion_atom_site_label_2
_geom_torsion_atom_site_label_3
_geom_torsion_atom_site_label_4
_geom_torsion
_geom_torsion_publ_flag
_geom_torsion_site_symmetry_1
_geom_torsion_site_symmetry_3
_geom_torsion_site_symmetry_4
C23 O1 C26 C25 14.2(10) no . . .
C26 O1 C23 C24 -23.0(10) no . . .
C23 O1 Li1 O2 -136.3(7) no . . 2_755
C23 O1 Li1 C1 16.6(10) no . . .
C23 O1 Li1 C2 14.1(16) no . . .
C23 O1 Li1 C3 88.8(12) no . . .
C23 O1 Li1 C4 83.8(8) no . . .
C23 O1 Li1 C9 49.7(8) no . . .
Li1 O1 C23 C24 -175.8(6) no . . .
C26 O1 Li1 O2 72.5(7) no . . 2_755
C26 O1 Li1 C1 -134.7(6) no . . .
C26 O1 Li1 C2 -137.1(11) no . . .
C26 O1 Li1 C3 -62.5(14) no . . .
C26 O1 Li1 C4 -67.4(8) no . . .
C26 O1 Li1 C9 -101.5(6) no . . .
Li1 O1 C26 C25 170.5(6) no . . .
C19 O2 C22 C21 18.3(8) no . . .
C22 O2 C19 C20 -2.0(7) no . . .
C19 O2 Li1 O1 -140.5(6) no . 2_755 2_755
C19 O2 Li1 C1 78.9(10) no . 2_755 2_755
C19 O2 Li1 C2 54.5(7) no . 2_755 .
C19 O2 Li1 C3 17.4(8) no . 2_755 .
C19 O2 Li1 C4 -11.0(12) no . 2_755 2_755
Li1 O2 C19 C20 179.1(6) no 2_755 . .
C22 O2 Li1 O1 40.8(8) no . 2_755 2_755
C22 O2 Li1 C1 -99.8(12) no . 2_755 2_755
C22 O2 Li1 C2 -124.2(7) no . 2_755 .
C22 O2 Li1 C3 -161.3(6) no . 2_755 .
C22 O2 Li1 C4 170.3(7) no . 2_755 2_755
Li1 O2 C22 C21 -162.8(6) no 2_755 . .
C2 C1 C9 C4 -2.2(7) no . . .
C2 C1 C9 C8 178.7(6) no . . .
C2 C1 C9 Li1 -64.7(3) no . . .
C9 C1 C2 C1 -178.6(3) no . . 2_755
C9 C1 C2 C3 1.4(5) no . . .
C9 C1 C2 Li1 64.7(5) no . . .
C9 C1 C2 Li1 -79.1(6) no . . 2_755
C2 C1 C10 C11 58.2(9) no . . .
C2 C1 C10 C15 -119.5(5) no . . .
C10 C1 C2 C1 1.3(10) no . . 2_755
C10 C1 C2 C3 -178.7(6) no . . .
C10 C1 C2 Li1 -115.4(7) no . . .
C10 C1 C2 Li1 100.8(7) no . . 2_755
C2 C1 Li1 O1 -177.9(6) no . . .
C2 C1 Li1 O2 -41.8(10) no . . 2_755
C2 C1 Li1 C2 -0.0(2) no . . .
C2 C1 Li1 C3 36.4(3) no . . .
C2 C1 Li1 C4 77.2(3) no . . .
C2 C1 Li1 C9 113.7(4) no . . .
Li1 C1 C2 C1 116.7(4) no . . 2_755
Li1 C1 C2 C3 -63.3(3) no . . .
Li1 C1 C2 Li1 -0.0(3) no . . .
Li1 C1 C2 Li1 -143.8(5) no . . 2_755
C9 C1 C10 C11 -121.9(6) no . . .
C9 C1 C10 C15 60.4(9) no . . .
C10 C1 C9 C4 178.0(6) no . . .
C10 C1 C9 C8 -1.2(12) no . . .
C10 C1 C9 Li1 115.4(7) no . . .
C9 C1 Li1 O1 68.4(5) no . . .
C9 C1 Li1 O2 -155.5(11) no . . 2_755
C9 C1 Li1 C2 -113.7(4) no . . .
C9 C1 Li1 C3 -77.3(3) no . . .
C9 C1 Li1 C4 -36.5(3) no . . .
C9 C1 Li1 C9 0.0(2) no . . .
Li1 C1 C9 C4 62.5(5) no . . .
Li1 C1 C9 C8 -116.6(8) no . . .
Li1 C1 C9 Li1 -0.0(3) no . . .
C10 C1 Li1 O1 -53.0(7) no . . .
C10 C1 Li1 O2 83.1(11) no . . 2_755
C10 C1 Li1 C2 124.9(4) no . . .
C10 C1 Li1 C3 161.3(4) no . . .
C10 C1 Li1 C4 -157.9(4) no . . .
C10 C1 Li1 C9 -121.4(5) no . . .
Li1 C1 C10 C11 -32.7(7) no . . .
Li1 C1 C10 C15 149.6(5) no . . .
C1 C2 C3 C4 -0.2(3) no . . .
C1 C2 C3 C4 179.8(3) no . . 2_755
C1 C2 C3 Li1 63.1(3) no . . .
C1 C2 C3 Li1 -116.9(3) no . . 2_755
C1 C2 Li1 O1 3.8(11) no . . .
C1 C2 Li1 O2 152.5(6) no . . 2_755
C1 C2 Li1 C1 0.0(2) no . . .
C1 C2 Li1 C3 -117.9(3) no . . .
C1 C2 Li1 C4 -81.2(3) no . . .
C1 C2 Li1 C9 -38.7(2) no . . .
C1 C2 Li1 O1 -135.7(11) no . 2_755 2_755
C1 C2 Li1 O2 13.0(7) no . 2_755 .
C1 C2 Li1 C1 -139.6(6) no . 2_755 2_755
C1 C2 Li1 C3 102.5(5) no . 2_755 .
C1 C2 Li1 C4 139.2(5) no . 2_755 2_755
C1 C2 Li1 C9 -178.3(5) no . 2_755 2_755
C1 C2 C3 C4 179.8(3) no 2_755 . .
C1 C2 C3 C4 -0.2(3) no 2_755 . 2_755
C1 C2 C3 Li1 -116.9(3) no 2_755 . .
C1 C2 C3 Li1 63.1(3) no 2_755 . 2_755
C1 C2 Li1 O1 -135.7(11) no 2_755 . .
C1 C2 Li1 O2 13.0(7) no 2_755 . 2_755
C1 C2 Li1 C1 -139.6(6) no 2_755 . .
C1 C2 Li1 C3 102.5(5) no 2_755 . .
C1 C2 Li1 C4 139.2(5) no 2_755 . .
C1 C2 Li1 C9 -178.3(5) no 2_755 . .
C1 C2 Li1 O1 3.8(11) no 2_755 2_755 2_755
C1 C2 Li1 O2 152.5(6) no 2_755 2_755 .
C1 C2 Li1 C1 0.0(2) no 2_755 2_755 2_755
C1 C2 Li1 C3 -117.9(3) no 2_755 2_755 .
C1 C2 Li1 C4 -81.2(3) no 2_755 2_755 2_755
C1 C2 Li1 C9 -38.7(2) no 2_755 2_755 2_755
C3 C2 Li1 O1 121.7(12) no . . .
C3 C2 Li1 O2 -89.6(4) no . . 2_755
C3 C2 Li1 C1 117.9(2) no . . .
C3 C2 Li1 C3 0.0 no . . .
C3 C2 Li1 C4 36.67(11) no . . .
C3 C2 Li1 C9 79.19(18) no . . .
Li1 C2 C3 C4 -63.3(3) no . . .
Li1 C2 C3 C4 116.7(3) no . . 2_755
Li1 C2 C3 Li1 0.0(3) no . . .
Li1 C2 C3 Li1 180.0(3) no . . 2_755
C3 C2 Li1 O1 121.7(12) no . 2_755 2_755
C3 C2 Li1 O2 -89.6(4) no . 2_755 .
C3 C2 Li1 C1 117.9(2) no . 2_755 2_755
C3 C2 Li1 C3 0.0 no . 2_755 .
C3 C2 Li1 C4 36.67(11) no . 2_755 2_755
C3 C2 Li1 C9 79.19(18) no . 2_755 2_755
Li1 C2 C3 C4 116.7(3) no 2_755 . .
Li1 C2 C3 C4 -63.3(3) no 2_755 . 2_755
Li1 C2 C3 Li1 180.0(3) no 2_755 . .
Li1 C2 C3 Li1 0.0(3) no 2_755 . 2_755
Li1 C2 Li1 O1 121.7(11) no . 2_755 2_755
Li1 C2 Li1 O2 -89.6(7) no . 2_755 .
Li1 C2 Li1 C1 117.9(6) no . 2_755 2_755
Li1 C2 Li1 C3 0.0(6) no . 2_755 .
Li1 C2 Li1 C4 36.7(6) no . 2_755 2_755
Li1 C2 Li1 C9 79.2(6) no . 2_755 2_755
Li1 C2 Li1 O1 121.7(11) no 2_755 . .
Li1 C2 Li1 O2 -89.6(7) no 2_755 . 2_755
Li1 C2 Li1 C1 117.9(6) no 2_755 . .
Li1 C2 Li1 C3 0.0(6) no 2_755 . .
Li1 C2 Li1 C4 36.7(6) no 2_755 . .
Li1 C2 Li1 C9 79.2(6) no 2_755 . .
C2 C3 C4 C5 180.0(6) no . . .
C2 C3 C4 C9 -1.1(5) no . . .
C2 C3 C4 Li1 63.23(16) no . . .
C2 C3 C4 C5 180.0(6) no . 2_755 2_755
C2 C3 C4 C9 -1.1(5) no . 2_755 2_755
C2 C3 C4 Li1 63.23(16) no . 2_755 2_755
C2 C3 Li1 O1 -125.1(12) no . . .
C2 C3 Li1 O2 101.7(4) no . . 2_755
C2 C3 Li1 C1 -36.70(11) no . . .
C2 C3 Li1 C2 0.0 no . . .
C2 C3 Li1 C4 -117.2(2) no . . .
C2 C3 Li1 C9 -78.30(18) no . . .
C2 C3 Li1 O1 -125.1(12) no . 2_755 2_755
C2 C3 Li1 O2 101.7(4) no . 2_755 .
C2 C3 Li1 C1 -36.70(11) no . 2_755 2_755
C2 C3 Li1 C2 0.0 no . 2_755 .
C2 C3 Li1 C4 -117.2(2) no . 2_755 2_755
C2 C3 Li1 C9 -78.30(18) no . 2_755 2_755
C4 C3 C4 C5 -0.0(12) no . 2_755 2_755
C4 C3 C4 C9 178.9(5) no . 2_755 2_755
C4 C3 C4 Li1 -116.8(6) no . 2_755 2_755
C4 C3 C4 C5 -0.0(12) no 2_755 . .
C4 C3 C4 C9 178.9(5) no 2_755 . .
C4 C3 C4 Li1 -116.8(6) no 2_755 . .
C4 C3 Li1 O1 -7.9(11) no . . .
C4 C3 Li1 O2 -141.1(5) no . . 2_755
C4 C3 Li1 C1 80.5(3) no . . .
C4 C3 Li1 C2 117.2(3) no . . .
C4 C3 Li1 C4 -0.0(2) no . . .
C4 C3 Li1 C9 38.9(3) no . . .
Li1 C3 C4 C5 116.7(8) no . . .
Li1 C3 C4 C9 -64.4(5) no . . .
Li1 C3 C4 Li1 -0.0(3) no . . .
C4 C3 Li1 O1 133.5(10) no . 2_755 2_755
C4 C3 Li1 O2 0.3(7) no . 2_755 .
C4 C3 Li1 C1 -138.2(5) no . 2_755 2_755
C4 C3 Li1 C2 -101.5(5) no . 2_755 .
C4 C3 Li1 C4 141.4(6) no . 2_755 2_755
C4 C3 Li1 C9 -179.8(5) no . 2_755 2_755
Li1 C3 C4 C5 -100.5(8) no 2_755 . .
Li1 C3 C4 C9 78.5(6) no 2_755 . .
Li1 C3 C4 Li1 142.8(5) no 2_755 . .
C4 C3 Li1 O1 133.5(10) no 2_755 . .
C4 C3 Li1 O2 0.3(7) no 2_755 . 2_755
C4 C3 Li1 C1 -138.2(5) no 2_755 . .
C4 C3 Li1 C2 -101.5(5) no 2_755 . .
C4 C3 Li1 C4 141.4(6) no 2_755 . .
C4 C3 Li1 C9 -179.8(5) no 2_755 . .
Li1 C3 C4 C5 -100.5(8) no . 2_755 2_755
Li1 C3 C4 C9 78.5(6) no . 2_755 2_755
Li1 C3 C4 Li1 142.8(5) no . 2_755 2_755
C4 C3 Li1 O1 -7.9(11) no 2_755 2_755 2_755
C4 C3 Li1 O2 -141.1(5) no 2_755 2_755 .
C4 C3 Li1 C1 80.5(3) no 2_755 2_755 2_755
C4 C3 Li1 C2 117.2(3) no 2_755 2_755 .
C4 C3 Li1 C4 -0.0(2) no 2_755 2_755 2_755
C4 C3 Li1 C9 38.9(3) no 2_755 2_755 2_755
Li1 C3 C4 C5 116.7(8) no 2_755 2_755 2_755
Li1 C3 C4 C9 -64.4(5) no 2_755 2_755 2_755
Li1 C3 C4 Li1 -0.0(3) no 2_755 2_755 2_755
Li1 C3 Li1 O1 -125.1(10) no . 2_755 2_755
Li1 C3 Li1 O2 101.7(7) no . 2_755 .
Li1 C3 Li1 C1 -36.7(6) no . 2_755 2_755
Li1 C3 Li1 C2 0.0(6) no . 2_755 .
Li1 C3 Li1 C4 -117.2(6) no . 2_755 2_755
Li1 C3 Li1 C9 -78.3(6) no . 2_755 2_755
Li1 C3 Li1 O1 -125.1(10) no 2_755 . .
Li1 C3 Li1 O2 101.7(7) no 2_755 . 2_755
Li1 C3 Li1 C1 -36.7(6) no 2_755 . .
Li1 C3 Li1 C2 0.0(6) no 2_755 . .
Li1 C3 Li1 C4 -117.2(6) no 2_755 . .
Li1 C3 Li1 C9 -78.3(6) no 2_755 . .
C3 C4 C5 C6 178.5(6) no . . .
C3 C4 C9 C1 2.1(7) no . . .
C3 C4 C9 C8 -178.6(5) no . . .
C3 C4 C9 Li1 64.9(4) no . . .
C3 C4 Li1 O1 175.6(6) no . . .
C3 C4 Li1 O2 52.7(8) no . . 2_755
C3 C4 Li1 C1 -78.6(3) no . . .
C3 C4 Li1 C2 -37.0(3) no . . .
C3 C4 Li1 C3 -0.0(2) no . . .
C3 C4 Li1 C9 -114.6(4) no . . .
C5 C4 C9 C1 -178.8(6) no . . .
C5 C4 C9 C8 0.5(10) no . . .
C5 C4 C9 Li1 -116.0(7) no . . .
C9 C4 C5 C6 -0.4(11) no . . .
C5 C4 Li1 O1 43.1(7) no . . .
C5 C4 Li1 O2 -79.8(9) no . . 2_755
C5 C4 Li1 C1 148.9(4) no . . .
C5 C4 Li1 C2 -169.5(4) no . . .
C5 C4 Li1 C3 -132.5(5) no . . .
C5 C4 Li1 C9 113.0(5) no . . .
Li1 C4 C5 C6 -85.4(7) no . . .
C9 C4 Li1 O1 -69.9(5) no . . .
C9 C4 Li1 O2 167.3(9) no . . 2_755
C9 C4 Li1 C1 35.9(3) no . . .
C9 C4 Li1 C2 77.6(3) no . . .
C9 C4 Li1 C3 114.6(4) no . . .
C9 C4 Li1 C9 0.0(2) no . . .
Li1 C4 C9 C1 -62.8(5) no . . .
Li1 C4 C9 C8 116.5(6) no . . .
Li1 C4 C9 Li1 0.0(3) no . . .
C4 C5 C6 C7 -1.0(11) no . . .
C5 C6 C7 C8 2.3(12) no . . .
C6 C7 C8 C9 -2.2(11) no . . .
C7 C8 C9 C1 179.9(7) no . . .
C7 C8 C9 C4 0.8(11) no . . .
C7 C8 C9 Li1 86.2(8) no . . .
C1 C9 Li1 O1 -121.4(5) no . . .
C1 C9 Li1 C1 0.0(2) no . . .
C1 C9 Li1 C2 38.9(3) no . . .
C1 C9 Li1 C3 80.8(4) no . . .
C1 C9 Li1 C4 118.7(5) no . . .
C4 C9 Li1 O1 120.0(5) no . . .
C4 C9 Li1 C1 -118.7(5) no . . .
C4 C9 Li1 C2 -79.7(4) no . . .
C4 C9 Li1 C3 -37.8(3) no . . .
C4 C9 Li1 C4 0.0(2) no . . .
C8 C9 Li1 O1 7.0(6) no . . .
C8 C9 Li1 C1 128.3(5) no . . .
C8 C9 Li1 C2 167.3(4) no . . .
C8 C9 Li1 C3 -150.9(4) no . . .
C8 C9 Li1 C4 -113.0(5) no . . .
C1 C10 C11 C12 179.1(5) no . . .
C1 C10 C11 C16 5.4(9) no . . .
C1 C10 C15 C14 179.5(5) no . . .
C1 C10 C15 C18 2.6(9) no . . .
C11 C10 C15 C14 1.8(9) no . . .
C11 C10 C15 C18 -175.1(5) no . . .
C15 C10 C11 C12 -3.2(9) no . . .
C15 C10 C11 C16 -176.8(5) no . . .
C10 C11 C12 C13 3.3(9) no . . .
C16 C11 C12 C13 177.3(5) no . . .
C11 C12 C13 C14 -1.9(9) no . . .
C11 C12 C13 C17 179.1(5) no . . .
C12 C13 C14 C15 0.5(9) no . . .
C17 C13 C14 C15 179.4(5) no . . .
C13 C14 C15 C10 -0.4(9) no . . .
C13 C14 C15 C18 176.6(5) no . . .
O2 C19 C20 C21 -13.5(7) no . . .
C19 C20 C21 C22 24.0(8) no . . .
C20 C21 C22 O2 -26.2(9) no . . .
O1 C23 C24 C25 22.0(11) no . . .
C23 C24 C25 C26 -13.7(12) no . . .
C24 C25 C26 O1 -0.7(12) no . . .
